data_7209616
loop_
_publ_author_name
'Virdo, Jessica D.'
'Kawar, Yazan H.'
'Lough, Alan J.'
'Bender, Timothy P.'

_publ_section_title
;
 Halogen bonds can direct the solid state arrangement of phenoxy--boron
 subphthalocyanines
;
_journal_issue 16
_journal_name_full CrystEngComm
_journal_page_first 3187
_journal_paper_doi 10.1039/c3ce26711c
_journal_volume 15
_journal_year 2013
_chemical_formula_moiety 'C30 H12 B Br5 N6 O, 0.5(C6 H6)'
_chemical_formula_sum 'C33 H15 B Br5 N6 O'
_chemical_formula_weight 921.87
_chemical_name_common (Pentabromophenolato)(subphthalocyaninato)boron
_chemical_name_systematic
;
(Pentabromophenolato)(subphthalocyaninato)boron
;
_space_group_IT_number 2
_symmetry_cell_setting triclinic
_symmetry_space_group_name_Hall '-P 1'
_symmetry_space_group_name_H-M 'P -1'
_atom_sites_solution_hydrogens geom
_atom_sites_solution_primary direct
_atom_sites_solution_secondary difmap
_audit_creation_method SHELXL-97
_cell_angle_alpha 115.1770(18)
_cell_angle_beta 94.9400(19)
_cell_angle_gamma 93.6730(17)
_cell_formula_units_Z 2
_cell_length_a 11.0395(3)
_cell_length_b 11.7114(4)
_cell_length_c 13.1600(4)
_cell_measurement_reflns_used 15993
_cell_measurement_temperature 150(1)
_cell_measurement_theta_max 27.5
_cell_measurement_theta_min 2.7
_cell_volume 1524.47(8)
_computing_cell_refinement 'Denzo-SMN (Otwinowski & Minor, 1997)'
_computing_data_collection 'Collect (Nonius B.V., 1997-2002)'
_computing_data_reduction Denzo-SMN
_computing_molecular_graphics 'PLATON (Spek, 2009)'
_computing_publication_material 'SHELXTL V6.1'
_computing_structure_refinement 'SHELXTL V6.1 (Sheldrick, 2008)'
_computing_structure_solution 'SIR-92 (Altomare et al., 1994)'
_diffrn_ambient_temperature 150(1)
_diffrn_detector_area_resol_mean 9
_diffrn_measured_fraction_theta_full 0.980
_diffrn_measured_fraction_theta_max 0.980
_diffrn_measurement_device_type 'Nonius KappaCCD'
_diffrn_measurement_method '\f scans and \w scans with \k offsets'
_diffrn_radiation_monochromator graphite
_diffrn_radiation_source 'fine-focus sealed tube'
_diffrn_radiation_type MoK\a
_diffrn_radiation_wavelength 0.71073
_diffrn_reflns_av_R_equivalents 0.0551
_diffrn_reflns_av_sigmaI/netI 0.0602
_diffrn_reflns_limit_h_max 14
_diffrn_reflns_limit_h_min -14
_diffrn_reflns_limit_k_max 13
_diffrn_reflns_limit_k_min -15
_diffrn_reflns_limit_l_max 17
_diffrn_reflns_limit_l_min -16
_diffrn_reflns_number 15993
_diffrn_reflns_theta_full 27.58
_diffrn_reflns_theta_max 27.58
_diffrn_reflns_theta_min 2.69
_exptl_absorpt_coefficient_mu 6.631
_exptl_absorpt_correction_T_max 0.603
_exptl_absorpt_correction_T_min 0.439
_exptl_absorpt_correction_type multi-scan
_exptl_absorpt_process_details
;
multi-scan from symmetry-related measurements
Sortav (Blessing 1995)
;
_exptl_crystal_colour purple
_exptl_crystal_density_diffrn 2.008
_exptl_crystal_density_method 'not measured'
_exptl_crystal_description plate
_exptl_crystal_F_000 886
_exptl_crystal_size_max 0.30
_exptl_crystal_size_mid 0.25
_exptl_crystal_size_min 0.08
_refine_diff_density_max 0.956
_refine_diff_density_min -1.067
_refine_diff_density_rms 0.149
_refine_ls_extinction_method none
_refine_ls_goodness_of_fit_ref 1.009
_refine_ls_hydrogen_treatment constr
_refine_ls_matrix_type full
_refine_ls_number_parameters 415
_refine_ls_number_reflns 6925
_refine_ls_number_restraints 0
_refine_ls_restrained_S_all 1.009
_refine_ls_R_factor_all 0.0632
_refine_ls_R_factor_gt 0.0439
_refine_ls_shift/su_max 0.001
_refine_ls_shift/su_mean 0.000
_refine_ls_structure_factor_coef Fsqd
_refine_ls_weighting_details 'calc w=1/[\s^2^(Fo^2^)+(0.0652P)^2^] where P=(Fo^2^+2Fc^2^)/3'
_refine_ls_weighting_scheme calc
_refine_ls_wR_factor_gt 0.1036
_refine_ls_wR_factor_ref 0.1132
_reflns_number_gt 5374
_reflns_number_total 6925
_reflns_threshold_expression I>2\s(I)
_cod_data_source_file c3ce26711c.txt
_cod_data_source_block k1186
_cod_depositor_comments
;
The following automatic conversions were performed:

'_symmetry_cell_setting' value 'Triclinic' changed to 'triclinic'
according to /home/saulius/struct/CIF-dictionaries/cif_core.dic
dictionary named 'cif_core.dic' version 2.4.2 from 2011-04-26.

Automatic conversion script
Id: cif_fix_values 1891 2012-01-12 08:04:46Z andrius 
;
_cod_database_code 7209616

loop_
_symmetry_equiv_pos_as_xyz
'x, y, z'
'-x, -y, -z'

loop_
_atom_site_label
_atom_site_type_symbol
_atom_site_fract_x
_atom_site_fract_y
_atom_site_fract_z
_atom_site_U_iso_or_equiv
_atom_site_adp_type
_atom_site_occupancy
_atom_site_symmetry_multiplicity
_atom_site_calc_flag
_atom_site_refinement_flags
Br1 Br 1.04095(4) 0.33327(4) 0.43589(4) 0.02771(12) Uani 1 1 d .
Br2 Br 1.22751(3) 0.11126(4) 0.33914(4) 0.02868(12) Uani 1 1 d .
Br3 Br 1.13517(4) -0.18184(4) 0.29638(4) 0.03326(13) Uani 1 1 d .
Br4 Br 0.85031(4) -0.25323(4) 0.32678(3) 0.02562(12) Uani 1 1 d .
Br5 Br 0.66056(4) -0.03130(4) 0.39513(4) 0.02839(12) Uani 1 1 d .
O1 O 0.7812(2) 0.2162(2) 0.4085(2) 0.0216(6) Uani 1 1 d .
N1 N 0.6415(3) 0.3247(3) 0.3343(3) 0.0195(7) Uani 1 1 d .
N2 N 0.7773(3) 0.4726(3) 0.3077(3) 0.0213(7) Uani 1 1 d .
N3 N 0.8126(3) 0.2559(3) 0.2389(3) 0.0204(7) Uani 1 1 d .
N4 N 0.8028(3) 0.0439(3) 0.0953(3) 0.0239(8) Uani 1 1 d .
N5 N 0.6517(3) 0.1060(3) 0.2206(3) 0.0198(7) Uani 1 1 d .
N6 N 0.4614(3) 0.1769(3) 0.2760(3) 0.0230(7) Uani 1 1 d .
C1 C 0.5176(3) 0.2964(4) 0.3256(3) 0.0221(9) Uani 1 1 d .
C2 C 0.4664(3) 0.4158(4) 0.3520(3) 0.0211(8) Uani 1 1 d .
C3 C 0.3463(4) 0.4458(4) 0.3582(3) 0.0254(9) Uani 1 1 d .
H3A H 0.2804 0.3836 0.3469 0.030 Uiso 1 1 calc R
C4 C 0.3263(4) 0.5702(4) 0.3816(4) 0.0298(10) Uani 1 1 d .
H4A H 0.2452 0.5930 0.3853 0.036 Uiso 1 1 calc R
C5 C 0.4228(4) 0.6619(4) 0.3996(4) 0.0285(10) Uani 1 1 d .
H5A H 0.4062 0.7469 0.4192 0.034 Uiso 1 1 calc R
C6 C 0.5421(4) 0.6333(4) 0.3900(3) 0.0252(9) Uani 1 1 d .
H6A H 0.6067 0.6958 0.3991 0.030 Uiso 1 1 calc R
C7 C 0.5644(4) 0.5082(4) 0.3662(3) 0.0219(8) Uani 1 1 d .
C8 C 0.6745(3) 0.4434(3) 0.3436(3) 0.0197(8) Uani 1 1 d .
C9 C 0.8430(3) 0.3775(4) 0.2510(3) 0.0213(8) Uani 1 1 d .
C10 C 0.9322(3) 0.3680(4) 0.1743(3) 0.0232(9) Uani 1 1 d .
C11 C 0.9988(4) 0.4552(4) 0.1511(4) 0.0295(10) Uani 1 1 d .
H11A H 0.9946 0.5436 0.1934 0.035 Uiso 1 1 calc R
C12 C 1.0718(4) 0.4126(4) 0.0653(4) 0.0347(11) Uani 1 1 d .
H12A H 1.1183 0.4728 0.0493 0.042 Uiso 1 1 calc R
C13 C 1.0791(4) 0.2833(4) 0.0012(4) 0.0344(11) Uani 1 1 d .
H13A H 1.1301 0.2571 -0.0575 0.041 Uiso 1 1 calc R
C14 C 1.0134(4) 0.1940(4) 0.0221(4) 0.0302(10) Uani 1 1 d .
H14A H 1.0182 0.1061 -0.0217 0.036 Uiso 1 1 calc R
C15 C 0.9394(3) 0.2347(4) 0.1091(3) 0.0233(9) Uani 1 1 d .
C16 C 0.8558(3) 0.1656(4) 0.1471(3) 0.0216(8) Uani 1 1 d .
C17 C 0.6974(4) 0.0189(3) 0.1292(3) 0.0217(8) Uani 1 1 d .
C18 C 0.5972(4) -0.0808(4) 0.0703(3) 0.0240(9) Uani 1 1 d .
C19 C 0.5887(4) -0.1950(4) -0.0281(3) 0.0288(10) Uani 1 1 d .
H19A H 0.6574 -0.2209 -0.0678 0.035 Uiso 1 1 calc R
C20 C 0.4772(4) -0.2682(4) -0.0651(3) 0.0310(10) Uani 1 1 d .
H20A H 0.4695 -0.3468 -0.1307 0.037 Uiso 1 1 calc R
C21 C 0.3745(4) -0.2296(4) -0.0083(3) 0.0305(10) Uani 1 1 d .
H21A H 0.2995 -0.2834 -0.0356 0.037 Uiso 1 1 calc R
C22 C 0.3801(4) -0.1158(4) 0.0856(4) 0.0291(10) Uani 1 1 d .
H22A H 0.3095 -0.0888 0.1218 0.035 Uiso 1 1 calc R
C23 C 0.4921(4) -0.0412(4) 0.1264(3) 0.0249(9) Uani 1 1 d .
C24 C 0.5298(3) 0.0841(4) 0.2185(3) 0.0215(8) Uani 1 1 d .
C25 C 0.8618(3) 0.1280(4) 0.3910(3) 0.0214(8) Uani 1 1 d .
C26 C 0.9856(4) 0.1605(4) 0.3903(3) 0.0220(8) Uani 1 1 d .
C27 C 1.0667(3) 0.0676(4) 0.3591(3) 0.0237(9) Uani 1 1 d .
C28 C 1.0257(3) -0.0554(4) 0.3385(3) 0.0235(9) Uani 1 1 d .
C29 C 0.9049(3) -0.0876(4) 0.3488(3) 0.0223(8) Uani 1 1 d .
C30 C 0.8244(3) 0.0057(4) 0.3756(3) 0.0220(8) Uani 1 1 d .
B1 B 0.7268(4) 0.2248(4) 0.3065(4) 0.0223(10) Uani 1 1 d .
C1S C 0.5380(5) 0.5895(5) 0.1096(4) 0.0420(12) Uani 1 1 d .
H1S H 0.5644 0.6512 0.1849 0.050 Uiso 1 1 calc R
C2S C 0.6216(5) 0.5436(5) 0.0349(4) 0.0403(12) Uani 1 1 d .
H2SA H 0.7059 0.5736 0.0591 0.048 Uiso 1 1 calc R
C3S C 0.5853(5) 0.4545(5) -0.0752(4) 0.0444(13) Uani 1 1 d .
H3S H 0.6439 0.4237 -0.1266 0.053 Uiso 1 1 calc R

loop_
_atom_site_aniso_label
_atom_site_aniso_U_11
_atom_site_aniso_U_22
_atom_site_aniso_U_33
_atom_site_aniso_U_23
_atom_site_aniso_U_13
_atom_site_aniso_U_12
Br1 0.0210(2) 0.0188(2) 0.0386(2) 0.00923(18) -0.00078(17) -0.00122(15)
Br2 0.0155(2) 0.0258(2) 0.0420(3) 0.01176(19) 0.00615(16) 0.00132(15)
Br3 0.0216(2) 0.0235(2) 0.0505(3) 0.0106(2) 0.00859(18) 0.00720(16)
Br4 0.0219(2) 0.0181(2) 0.0353(2) 0.00979(18) 0.00539(16) 0.00156(15)
Br5 0.0183(2) 0.0273(2) 0.0436(3) 0.0179(2) 0.00990(17) 0.00339(16)
O1 0.0180(14) 0.0172(13) 0.0255(14) 0.0047(12) 0.0052(11) 0.0040(10)
N1 0.0169(16) 0.0164(16) 0.0238(16) 0.0068(14) 0.0047(12) 0.0033(12)
N2 0.0171(16) 0.0189(16) 0.0256(17) 0.0071(14) 0.0047(13) 0.0018(12)
N3 0.0170(16) 0.0182(16) 0.0237(16) 0.0067(14) 0.0038(13) 0.0023(12)
N4 0.0187(17) 0.0221(17) 0.0290(18) 0.0079(15) 0.0076(13) 0.0058(13)
N5 0.0158(16) 0.0148(15) 0.0266(17) 0.0067(14) 0.0045(12) 0.0012(12)
N6 0.0193(17) 0.0173(16) 0.0294(18) 0.0066(15) 0.0073(13) 0.0005(13)
C1 0.0153(19) 0.021(2) 0.027(2) 0.0074(17) 0.0071(15) 0.0040(15)
C2 0.021(2) 0.0151(18) 0.0240(19) 0.0044(16) 0.0055(15) 0.0040(15)
C3 0.021(2) 0.023(2) 0.032(2) 0.0098(18) 0.0078(16) 0.0063(16)
C4 0.022(2) 0.030(2) 0.035(2) 0.010(2) 0.0103(17) 0.0118(17)
C5 0.032(2) 0.019(2) 0.034(2) 0.0098(19) 0.0077(18) 0.0096(17)
C6 0.026(2) 0.021(2) 0.025(2) 0.0053(17) 0.0064(16) 0.0051(16)
C7 0.021(2) 0.020(2) 0.0227(19) 0.0063(17) 0.0065(15) 0.0033(15)
C8 0.0159(19) 0.0159(18) 0.0226(19) 0.0042(16) 0.0018(14) 0.0010(14)
C9 0.0166(19) 0.0179(19) 0.0231(19) 0.0033(16) 0.0025(15) -0.0019(14)
C10 0.0132(19) 0.023(2) 0.031(2) 0.0088(18) 0.0034(15) 0.0037(15)
C11 0.019(2) 0.027(2) 0.037(2) 0.009(2) 0.0065(17) 0.0014(16)
C12 0.028(2) 0.034(2) 0.051(3) 0.023(2) 0.021(2) 0.0098(19)
C13 0.028(2) 0.037(3) 0.045(3) 0.020(2) 0.020(2) 0.0115(19)
C14 0.028(2) 0.028(2) 0.036(2) 0.012(2) 0.0146(18) 0.0126(18)
C15 0.017(2) 0.025(2) 0.030(2) 0.0126(18) 0.0054(16) 0.0082(16)
C16 0.0161(19) 0.0217(19) 0.029(2) 0.0116(17) 0.0075(15) 0.0061(15)
C17 0.022(2) 0.0160(18) 0.026(2) 0.0071(17) 0.0057(16) 0.0063(15)
C18 0.024(2) 0.0189(19) 0.025(2) 0.0060(17) 0.0040(16) 0.0011(15)
C19 0.029(2) 0.029(2) 0.027(2) 0.0096(19) 0.0049(17) 0.0061(18)
C20 0.037(3) 0.020(2) 0.026(2) 0.0019(18) -0.0010(18) 0.0000(18)
C21 0.026(2) 0.024(2) 0.034(2) 0.0074(19) -0.0028(17) -0.0042(17)
C22 0.019(2) 0.029(2) 0.038(2) 0.014(2) -0.0004(17) 0.0002(16)
C23 0.024(2) 0.021(2) 0.030(2) 0.0101(18) 0.0037(16) 0.0049(16)
C24 0.0162(19) 0.0178(19) 0.028(2) 0.0083(17) 0.0019(15) 0.0005(14)
C25 0.0179(19) 0.0196(19) 0.0238(19) 0.0062(16) 0.0044(15) 0.0039(15)
C26 0.020(2) 0.0144(18) 0.028(2) 0.0065(17) 0.0010(15) -0.0017(14)
C27 0.0147(19) 0.024(2) 0.028(2) 0.0073(18) 0.0003(15) 0.0001(15)
C28 0.0157(19) 0.023(2) 0.029(2) 0.0085(18) 0.0027(15) 0.0045(15)
C29 0.020(2) 0.0193(19) 0.025(2) 0.0078(17) 0.0013(15) 0.0000(15)
C30 0.0179(19) 0.0207(19) 0.026(2) 0.0079(17) 0.0060(15) 0.0021(15)
B1 0.017(2) 0.017(2) 0.032(2) 0.0087(19) 0.0073(18) 0.0019(16)
C1S 0.050(3) 0.038(3) 0.033(3) 0.012(2) -0.003(2) -0.003(2)
C2S 0.039(3) 0.046(3) 0.039(3) 0.024(2) 0.000(2) -0.004(2)
C3S 0.047(3) 0.043(3) 0.045(3) 0.019(2) 0.015(2) 0.003(2)

loop_
_atom_type_symbol
_atom_type_description
_atom_type_scat_dispersion_real
_atom_type_scat_dispersion_imag
_atom_type_scat_source
C C 0.0033 0.0016 'International Tables Vol C Tables 4.2.6.8 and 6.1.1.4'
H H 0.0000 0.0000 'International Tables Vol C Tables 4.2.6.8 and 6.1.1.4'
B B 0.0013 0.0007 'International Tables Vol C Tables 4.2.6.8 and 6.1.1.4'
N N 0.0061 0.0033 'International Tables Vol C Tables 4.2.6.8 and 6.1.1.4'
O O 0.0106 0.0060 'International Tables Vol C Tables 4.2.6.8 and 6.1.1.4'
Br Br -0.2901 2.4595 'International Tables Vol C Tables 4.2.6.8 and 6.1.1.4'

loop_
_geom_angle_atom_site_label_1
_geom_angle_atom_site_label_2
_geom_angle_atom_site_label_3
_geom_angle
_geom_angle_site_symmetry_1
_geom_angle_site_symmetry_3
C25 O1 B1 115.6(3) . .
C8 N1 C1 113.4(3) . .
C8 N1 B1 122.9(3) . .
C1 N1 B1 122.0(3) . .
C8 N2 C9 117.9(3) . .
C16 N3 C9 112.6(3) . .
C16 N3 B1 123.2(3) . .
C9 N3 B1 123.5(3) . .
C17 N4 C16 116.7(3) . .
C24 N5 C17 113.8(3) . .
C24 N5 B1 122.9(3) . .
C17 N5 B1 122.8(3) . .
C1 N6 C24 116.8(3) . .
N6 C1 N1 123.2(3) . .
N6 C1 C2 129.5(4) . .
N1 C1 C2 105.5(3) . .
C3 C2 C7 121.1(4) . .
C3 C2 C1 131.5(4) . .
C7 C2 C1 107.3(3) . .
C4 C3 C2 117.5(4) . .
C4 C3 H3A 121.2 . .
C2 C3 H3A 121.2 . .
C3 C4 C5 121.3(4) . .
C3 C4 H4A 119.3 . .
C5 C4 H4A 119.3 . .
C6 C5 C4 122.0(4) . .
C6 C5 H5A 119.0 . .
C4 C5 H5A 119.0 . .
C5 C6 C7 117.5(4) . .
C5 C6 H6A 121.2 . .
C7 C6 H6A 121.2 . .
C6 C7 C2 120.3(4) . .
C6 C7 C8 132.4(4) . .
C2 C7 C8 107.2(3) . .
N2 C8 N1 122.5(3) . .
N2 C8 C7 129.9(4) . .
N1 C8 C7 105.3(3) . .
N2 C9 N3 121.2(3) . .
N2 C9 C10 131.2(4) . .
N3 C9 C10 106.2(3) . .
C11 C10 C15 119.7(4) . .
C11 C10 C9 133.7(4) . .
C15 C10 C9 106.4(3) . .
C10 C11 C12 118.9(4) . .
C10 C11 H11A 120.5 . .
C12 C11 H11A 120.5 . .
C11 C12 C13 121.7(4) . .
C11 C12 H12A 119.1 . .
C13 C12 H12A 119.1 . .
C14 C13 C12 120.7(4) . .
C14 C13 H13A 119.7 . .
C12 C13 H13A 119.7 . .
C13 C14 C15 118.7(4) . .
C13 C14 H14A 120.6 . .
C15 C14 H14A 120.6 . .
C14 C15 C10 120.2(4) . .
C14 C15 C16 131.9(4) . .
C10 C15 C16 107.8(3) . .
N4 C16 N3 122.0(3) . .
N4 C16 C15 130.7(3) . .
N3 C16 C15 105.6(3) . .
N4 C17 N5 122.7(3) . .
N4 C17 C18 130.6(3) . .
N5 C17 C18 105.1(3) . .
C19 C18 C23 120.5(4) . .
C19 C18 C17 131.8(4) . .
C23 C18 C17 107.7(3) . .
C20 C19 C18 117.5(4) . .
C20 C19 H19A 121.2 . .
C18 C19 H19A 121.2 . .
C19 C20 C21 121.7(4) . .
C19 C20 H20A 119.1 . .
C21 C20 H20A 119.1 . .
C22 C21 C20 121.5(4) . .
C22 C21 H21A 119.3 . .
C20 C21 H21A 119.3 . .
C21 C22 C23 118.1(4) . .
C21 C22 H22A 121.0 . .
C23 C22 H22A 121.0 . .
C22 C23 C18 120.7(4) . .
C22 C23 C24 132.8(4) . .
C18 C23 C24 106.4(3) . .
N5 C24 N6 122.4(3) . .
N5 C24 C23 106.2(3) . .
N6 C24 C23 129.8(3) . .
O1 C25 C30 121.6(3) . .
O1 C25 C26 120.0(3) . .
C30 C25 C26 118.4(3) . .
C25 C26 C27 120.7(4) . .
C25 C26 Br1 118.3(3) . .
C27 C26 Br1 121.1(3) . .
C28 C27 C26 119.4(4) . .
C28 C27 Br2 121.4(3) . .
C26 C27 Br2 119.1(3) . .
C27 C28 C29 120.8(3) . .
C27 C28 Br3 119.7(3) . .
C29 C28 Br3 119.5(3) . .
C28 C29 C30 118.6(4) . .
C28 C29 Br4 121.0(3) . .
C30 C29 Br4 120.3(3) . .
C25 C30 C29 121.6(4) . .
C25 C30 Br5 118.0(3) . .
C29 C30 Br5 120.5(3) . .
O1 B1 N3 116.7(3) . .
O1 B1 N1 111.6(3) . .
N3 B1 N1 104.5(3) . .
O1 B1 N5 114.9(4) . .
N3 B1 N5 103.1(3) . .
N1 B1 N5 104.7(3) . .
C2S C1S C3S 119.9(4) . 2_665
C2S C1S H1S 120.0 . .
C3S C1S H1S 120.0 2_665 .
C1S C2S C3S 121.0(5) . .
C1S C2S H2SA 119.5 . .
C3S C2S H2SA 119.5 . .
C2S C3S C1S 119.0(5) . 2_665
C2S C3S H3S 120.5 . .
C1S C3S H3S 120.5 2_665 .

loop_
_geom_bond_atom_site_label_1
_geom_bond_atom_site_label_2
_geom_bond_distance
_geom_bond_site_symmetry_2
Br1 C26 1.890(4) .
Br2 C27 1.887(4) .
Br3 C28 1.899(4) .
Br4 C29 1.884(4) .
Br5 C30 1.897(4) .
O1 C25 1.365(4) .
O1 B1 1.468(6) .
N1 C8 1.365(5) .
N1 C1 1.370(5) .
N1 B1 1.492(5) .
N2 C8 1.343(5) .
N2 C9 1.347(5) .
N3 C16 1.372(5) .
N3 C9 1.379(5) .
N3 B1 1.483(6) .
N4 C17 1.340(5) .
N4 C16 1.355(5) .
N5 C24 1.349(5) .
N5 C17 1.367(4) .
N5 B1 1.501(5) .
N6 C1 1.345(5) .
N6 C24 1.352(5) .
C1 C2 1.456(5) .
C2 C3 1.394(5) .
C2 C7 1.420(5) .
C3 C4 1.392(6) .
C3 H3A 0.9500 .
C4 C5 1.392(6) .
C4 H4A 0.9500 .
C5 C6 1.384(6) .
C5 H5A 0.9500 .
C6 C7 1.405(6) .
C6 H6A 0.9500 .
C7 C8 1.460(5) .
C9 C10 1.445(5) .
C10 C11 1.374(6) .
C10 C15 1.438(5) .
C11 C12 1.380(6) .
C11 H11A 0.9500 .
C12 C13 1.397(6) .
C12 H12A 0.9500 .
C13 C14 1.370(6) .
C13 H13A 0.9500 .
C14 C15 1.397(5) .
C14 H14A 0.9500 .
C15 C16 1.444(6) .
C17 C18 1.451(5) .
C18 C19 1.401(5) .
C18 C23 1.425(6) .
C19 C20 1.376(6) .
C19 H19A 0.9500 .
C20 C21 1.404(6) .
C20 H20A 0.9500 .
C21 C22 1.372(6) .
C21 H21A 0.9500 .
C22 C23 1.388(6) .
C22 H22A 0.9500 .
C23 C24 1.455(5) .
C25 C30 1.388(6) .
C25 C26 1.397(5) .
C26 C27 1.401(5) .
C27 C28 1.384(6) .
C28 C29 1.397(5) .
C29 C30 1.400(5) .
C1S C2S 1.371(7) .
C1S C3S 1.389(7) 2_665
C1S H1S 0.9500 .
C2S C3S 1.381(7) .
C2S H2SA 0.9500 .
C3S C1S 1.389(7) 2_665
C3S H3S 0.9500 .
